data_7101122
loop_
_publ_author_name
'Paul D. Beer'
'Andrew Cowley'
'David Curiel'

_publ_section_title
;
Indolocarbazoles: a new family of anion sensors
;
_journal_issue 2
_journal_name_full 'Chemical Communications'
_journal_paper_doi 10.1039/b412363h
_journal_year 2005
_chemical_compound_source
;
synthesis as described
;
_chemical_formula_moiety ' C16 H36 N, C20 H16 N2, Cl '
_chemical_formula_sum 'C36 H52 Cl N3'
_chemical_formula_weight 562.28
_chemical_name_systematic
;
?
;
_space_group_IT_number 14
_symmetry_cell_setting monoclinic
_symmetry_space_group_name_Hall '-P 2ybc'
_symmetry_space_group_name_H-M 'P 1 21/c 1'
_atom_sites_solution_hydrogens geom
_atom_sites_solution_primary direct
_cell_angle_alpha 90
_cell_angle_beta 90.7479(13)
_cell_angle_gamma 90
_cell_formula_units_Z 4
_cell_length_a 8.3402(2)
_cell_length_b 16.5722(5)
_cell_length_c 23.5914(7)
_cell_measurement_reflns_used 31120
_cell_measurement_temperature 150
_cell_measurement_theta_max 28
_cell_measurement_theta_min 5
_cell_volume 3260.42(16)
_computing_cell_refinement
;
KappaCCD software 'DENZO' (Otwinowski & Minor, 1996)
;
_computing_data_collection
;
KappaCCD software 'Collect' (Nonius, 2000)
;
_computing_data_reduction
;
KappaCCD software 'DENZO' (Otwinowski & Minor, 1996)
;
_computing_publication_material
;
CRYSTALS (Watkin et al, 2001)
;
_computing_structure_refinement
;
CRYSTALS (Watkin et al, 2001)
;
_computing_structure_solution 'SIR92 (Giacovazzo et al, 1992)'
_diffrn_ambient_temperature 150
_diffrn_measured_fraction_theta_full 0.982
_diffrn_measured_fraction_theta_max 0.963
_diffrn_measurement_device_type
;
Nonius KappaCCD
;
_diffrn_measurement_method \w
_diffrn_radiation_monochromator graphite
_diffrn_radiation_type 'Mo K\a'
_diffrn_radiation_wavelength 0.71073
_diffrn_reflns_av_R_equivalents 0.052
_diffrn_reflns_limit_h_max 10
_diffrn_reflns_limit_h_min -10
_diffrn_reflns_limit_k_max 21
_diffrn_reflns_limit_k_min -21
_diffrn_reflns_limit_l_max 30
_diffrn_reflns_limit_l_min -30
_diffrn_reflns_number 31120
_diffrn_reflns_theta_full 25.00
_diffrn_reflns_theta_max 27.485
_diffrn_reflns_theta_min 5.105
_diffrn_standards_decay_% 0.00
_diffrn_standards_interval_count 0
_diffrn_standards_interval_time 0
_diffrn_standards_number 0
_exptl_absorpt_coefficient_mu 0.145
_exptl_absorpt_correction_T_max 0.99
_exptl_absorpt_correction_T_min 0.95
_exptl_absorpt_correction_type multi-scan
_exptl_absorpt_process_details
;
Denzo/Scalepack (Otwinowski & Minor, 1996)
;
_exptl_crystal_colour ' colourless '
_exptl_crystal_density_diffrn 1.145
_exptl_crystal_description ' plate '
_exptl_crystal_F_000 1224
_exptl_crystal_size_max 0.36
_exptl_crystal_size_mid 0.24
_exptl_crystal_size_min 0.06
_refine_diff_density_max 0.38
_refine_diff_density_min -0.37
_refine_ls_extinction_method None
_refine_ls_goodness_of_fit_ref 1.0934
_refine_ls_hydrogen_treatment mixed
_refine_ls_matrix_type full
_refine_ls_number_parameters 369
_refine_ls_number_reflns 4418
_refine_ls_number_restraints 0
_refine_ls_R_factor_all 0.0905
_refine_ls_R_factor_gt 0.0478
_refine_ls_shift/su_max 0.009681
_refine_ls_structure_factor_coef F
_refine_ls_weighting_details
;
Method, part 1, Chebychev polynomial, (Watkin, 1994, Prince, 1982)
[weight] = 1.0/[A~0~*T~0~(x)+A~1~*T~1~(x) ... +A~n-1~]*T~n-1~(x)]
where A~i~ are the Chebychev coefficients listed below and x= Fcalc/Fmax
Method = Robust Weighting (Prince, 1982)
W = [weight] * [1-(deltaF/6*sigmaF)^2^]^2^
A~i~ are:
1.85 1.05 1.44
;
_refine_ls_weighting_scheme calc
_refine_ls_wR_factor_all 0.0645
_refine_ls_wR_factor_gt 0.0566
_refine_ls_wR_factor_ref 0.0566
_reflns_limit_h_max 10
_reflns_limit_h_min -10
_reflns_limit_k_max 21
_reflns_limit_k_min 0
_reflns_limit_l_max 30
_reflns_limit_l_min 0
_reflns_number_gt 4418
_reflns_number_total 7149
_reflns_threshold_expression I>3.00u(I)
_cod_data_source_file b412363h.txt
_cod_depositor_comments
;
The following automatic conversions were performed:
'_symmetry_cell_setting' value 'Monoclinic' changed to 'monoclinic'
according to '/home/saulius/struct/CIF-dictionaries/cif_core.dic'
dictionary named 'cif_core.dic' version 2.4.1 from 2010-06-29.

Automatic conversion script
Id: cif_fix_enum 1527 2010-12-29 10:47:43Z saulius 
;
_cod_original_sg_symbol_H-M 'P 1 21/c 1 '
_cod_original_formula_sum ' C36 H52 Cl N3 '
_cod_database_code 7101122

loop_
_symmetry_equiv_pos_as_xyz
x,y,z
-x,-y,-z
-x,y+1/2,-z+1/2
x,-y+1/2,z+1/2

loop_
_atom_site_label
_atom_site_type_symbol
_atom_site_fract_x
_atom_site_fract_y
_atom_site_fract_z
_atom_site_U_iso_or_equiv
_atom_site_occupancy
_atom_site_adp_type
N1 N 0.38213(19) 0.48492(11) 0.24237(7) 0.0271 1.0000 Uani
C1 C 0.3268(2) 0.48241(12) 0.29742(8) 0.0256 1.0000 Uani
C2 C 0.2701(2) 0.54436(12) 0.33153(9) 0.0298 1.0000 Uani
C3 C 0.2211(2) 0.52453(14) 0.38562(9) 0.0337 1.0000 Uani
C4 C 0.2280(3) 0.44574(14) 0.40692(9) 0.0343 1.0000 Uani
C5 C 0.2860(2) 0.38430(12) 0.37244(9) 0.0305 1.0000 Uani
C6 C 0.3354(2) 0.40212(12) 0.31727(8) 0.0271 1.0000 Uani
C7 C 0.3967(2) 0.35334(12) 0.27155(8) 0.0270 1.0000 Uani
C8 C 0.4289(2) 0.27026(12) 0.26585(8) 0.0297 1.0000 Uani
C9 C 0.4782(2) 0.24062(12) 0.21445(9) 0.0304 1.0000 Uani
C10 C 0.4996(2) 0.29387(13) 0.16827(8) 0.0283 1.0000 Uani
C11 C 0.5431(2) 0.28207(12) 0.10962(8) 0.0288 1.0000 Uani
C12 C 0.5723(2) 0.21314(13) 0.07681(9) 0.0332 1.0000 Uani
C13 C 0.6121(3) 0.22207(15) 0.02001(9) 0.0384 1.0000 Uani
C14 C 0.6219(3) 0.29947(15) -0.00351(9) 0.0408 1.0000 Uani
C15 C 0.5890(3) 0.36853(14) 0.02756(9) 0.0372 1.0000 Uani
C16 C 0.5477(2) 0.35892(13) 0.08429(8) 0.0298 1.0000 Uani
N2 N 0.5073(2) 0.41668(11) 0.12407(7) 0.0304 1.0000 Uani
C17 C 0.4764(2) 0.37720(12) 0.17464(8) 0.0259 1.0000 Uani
C18 C 0.4227(2) 0.40741(12) 0.22649(8) 0.0259 1.0000 Uani
C19 C 0.1738(3) 0.42732(16) 0.46642(10) 0.0470 1.0000 Uani
C20 C 0.6438(3) 0.14861(17) -0.01648(10) 0.0494 1.0000 Uani
Cl1 Cl 0.43809(6) 0.60168(3) 0.13776(2) 0.0334 1.0000 Uani
N3 N 0.06563(18) 0.04758(10) 0.32511(7) 0.0269 1.0000 Uani
C21 C -0.0462(2) 0.11648(12) 0.30745(9) 0.0302 1.0000 Uani
C22 C 0.0357(3) 0.19695(14) 0.29782(10) 0.0372 1.0000 Uani
C23 C -0.0879(3) 0.26417(14) 0.28901(10) 0.0417 1.0000 Uani
C24 C -0.1728(3) 0.28806(15) 0.34295(12) 0.0483 1.0000 Uani
C25 C 0.1969(2) 0.03587(13) 0.28163(8) 0.0294 1.0000 Uani
C26 C 0.1385(2) 0.02569(14) 0.22048(9) 0.0346 1.0000 Uani
C27 C 0.2821(2) 0.01538(13) 0.18180(9) 0.0331 1.0000 Uani
C28 C 0.2349(3) 0.01345(15) 0.11929(10) 0.0418 1.0000 Uani
C29 C 0.1481(2) 0.06615(13) 0.38152(8) 0.0299 1.0000 Uani
C30 C 0.0355(3) 0.07921(14) 0.43111(9) 0.0376 1.0000 Uani
C31 C 0.1292(3) 0.10952(14) 0.48351(9) 0.0403 1.0000 Uani
C32 C 0.1911(4) 0.19465(16) 0.47750(11) 0.0510 1.0000 Uani
C33 C -0.0382(2) -0.02775(12) 0.33001(8) 0.0288 1.0000 Uani
C34 C 0.0465(2) -0.10357(13) 0.35105(9) 0.0315 1.0000 Uani
C35 C -0.0748(3) -0.17215(13) 0.35594(9) 0.0350 1.0000 Uani
C36 C 0.0024(3) -0.25003(15) 0.37673(12) 0.0482 1.0000 Uani
H1 H 0.389(4) 0.5297(19) 0.2188(13) 0.057(8) 1.0000 Uiso
H2 H 0.491(3) 0.4715(18) 0.1188(11) 0.044(7) 1.0000 Uiso
H21 H 0.2649 0.6012 0.3175 0.0358 1.0000 Uiso
H31 H 0.1790 0.5683 0.4105 0.0404 1.0000 Uiso
H51 H 0.2923 0.3277 0.3870 0.0367 1.0000 Uiso
H81 H 0.4160 0.2331 0.2989 0.0357 1.0000 Uiso
H91 H 0.4990 0.1816 0.2097 0.0365 1.0000 Uiso
H121 H 0.5647 0.1582 0.0940 0.0398 1.0000 Uiso
H141 H 0.6536 0.3052 -0.0440 0.0490 1.0000 Uiso
H151 H 0.5947 0.4233 0.0099 0.0447 1.0000 Uiso
H191 H 0.1362 0.4781 0.4849 0.0565 1.0000 Uiso
H192 H 0.2654 0.4043 0.4889 0.0565 1.0000 Uiso
H193 H 0.0839 0.3874 0.4649 0.0565 1.0000 Uiso
H201 H 0.6705 0.1663 -0.0558 0.0592 1.0000 Uiso
H202 H 0.7358 0.1174 0.0000 0.0592 1.0000 Uiso
H203 H 0.5460 0.1137 -0.0177 0.0592 1.0000 Uiso
H211 H -0.1271 0.1238 0.3379 0.0363 1.0000 Uiso
H212 H -0.1019 0.1005 0.2714 0.0363 1.0000 Uiso
H221 H 0.1044 0.2101 0.3316 0.0447 1.0000 Uiso
H222 H 0.1041 0.1931 0.2634 0.0447 1.0000 Uiso
H231 H -0.0317 0.3127 0.2738 0.0501 1.0000 Uiso
H232 H -0.1701 0.2453 0.2608 0.0501 1.0000 Uiso
H241 H -0.2516 0.3320 0.3344 0.0581 1.0000 Uiso
H242 H -0.0922 0.3077 0.3715 0.0581 1.0000 Uiso
H243 H -0.2305 0.2402 0.3585 0.0581 1.0000 Uiso
H251 H 0.2593 -0.0134 0.2924 0.0353 1.0000 Uiso
H252 H 0.2689 0.0841 0.2833 0.0353 1.0000 Uiso
H261 H 0.0683 -0.0231 0.2176 0.0415 1.0000 Uiso
H262 H 0.0762 0.0745 0.2086 0.0415 1.0000 Uiso
H271 H 0.3576 0.0615 0.1883 0.0397 1.0000 Uiso
H272 H 0.3373 -0.0364 0.1917 0.0397 1.0000 Uiso
H281 H 0.3331 0.0066 0.0959 0.0501 1.0000 Uiso
H282 H 0.1804 0.0652 0.1088 0.0501 1.0000 Uiso
H283 H 0.1601 -0.0327 0.1121 0.0501 1.0000 Uiso
H291 H 0.2205 0.0200 0.3912 0.0358 1.0000 Uiso
H292 H 0.2133 0.1163 0.3768 0.0358 1.0000 Uiso
H301 H -0.0182 0.0270 0.4405 0.0452 1.0000 Uiso
H302 H -0.0475 0.1201 0.4202 0.0452 1.0000 Uiso
H311 H 0.0566 0.1075 0.5169 0.0483 1.0000 Uiso
H312 H 0.2227 0.0728 0.4902 0.0483 1.0000 Uiso
H321 H 0.2505 0.2105 0.5129 0.0612 1.0000 Uiso
H322 H 0.0988 0.2323 0.4711 0.0612 1.0000 Uiso
H323 H 0.2649 0.1976 0.4445 0.0612 1.0000 Uiso
H331 H -0.1268 -0.0154 0.3568 0.0345 1.0000 Uiso
H332 H -0.0846 -0.0396 0.2916 0.0345 1.0000 Uiso
H341 H 0.0966 -0.0929 0.3891 0.0377 1.0000 Uiso
H342 H 0.1316 -0.1192 0.3237 0.0377 1.0000 Uiso
H351 H -0.1596 -0.1558 0.3832 0.0420 1.0000 Uiso
H352 H -0.1248 -0.1820 0.3178 0.0420 1.0000 Uiso
H361 H -0.0812 -0.2931 0.3793 0.0578 1.0000 Uiso
H362 H 0.0521 -0.2410 0.4150 0.0578 1.0000 Uiso
H363 H 0.0869 -0.2672 0.3496 0.0578 1.0000 Uiso

loop_
_atom_site_aniso_label
_atom_site_aniso_U_11
_atom_site_aniso_U_22
_atom_site_aniso_U_33
_atom_site_aniso_U_23
_atom_site_aniso_U_13
_atom_site_aniso_U_12
N1 0.0277(8) 0.0261(9) 0.0274(8) -0.0011(7) -0.0006(6) -0.0011(6)
C1 0.0218(9) 0.0287(10) 0.0263(9) 0.0001(7) -0.0029(7) -0.0016(7)
C2 0.0273(9) 0.0282(10) 0.0339(10) -0.0030(8) -0.0011(8) -0.0030(8)
C3 0.0306(10) 0.0385(12) 0.0320(11) -0.0074(9) 0.0001(8) -0.0012(9)
C4 0.0349(11) 0.0380(12) 0.0302(10) -0.0029(9) 0.0041(8) -0.0057(9)
C5 0.0320(10) 0.0303(11) 0.0294(10) 0.0010(8) 0.0008(8) -0.0065(8)
C6 0.0230(9) 0.0296(10) 0.0287(9) -0.0021(8) -0.0015(7) -0.0032(8)
C7 0.0248(9) 0.0292(11) 0.0269(9) 0.0006(8) 0.0002(7) -0.0029(7)
C8 0.0292(10) 0.0278(10) 0.0323(10) 0.0021(8) 0.0015(8) -0.0009(8)
C9 0.0285(10) 0.0262(10) 0.0366(10) -0.0011(8) 0.0007(8) -0.0017(8)
C10 0.0229(9) 0.0302(11) 0.0316(10) -0.0002(8) -0.0005(7) 0.0012(7)
C11 0.0251(9) 0.0297(10) 0.0315(10) -0.0021(8) -0.0009(8) 0.0022(8)
C12 0.0319(10) 0.0322(11) 0.0353(11) -0.0016(9) -0.0025(8) 0.0053(8)
C13 0.0414(12) 0.0425(13) 0.0311(11) -0.0045(9) -0.0009(9) 0.0100(10)
C14 0.0453(13) 0.0474(14) 0.0299(11) 0.0014(9) 0.0025(9) 0.0094(10)
C15 0.0408(12) 0.0386(12) 0.0323(11) 0.0057(9) 0.0026(9) 0.0040(9)
C16 0.0283(10) 0.0325(11) 0.0287(10) -0.0003(8) -0.0011(7) 0.0013(8)
N2 0.0332(9) 0.0290(10) 0.0289(9) 0.0009(7) 0.0008(7) 0.0003(7)
C17 0.0226(9) 0.0273(10) 0.0279(9) 0.0007(7) -0.0017(7) -0.0020(7)
C18 0.0220(9) 0.0261(10) 0.0295(9) -0.0006(7) -0.0026(7) -0.0006(7)
C19 0.0602(15) 0.0433(13) 0.0377(12) -0.0047(10) 0.0125(11) -0.0084(11)
C20 0.0620(16) 0.0492(15) 0.0367(12) -0.0109(11) -0.0028(11) 0.0171(12)
Cl1 0.0319(3) 0.0301(3) 0.0383(3) 0.0066(2) 0.00453(18) 0.0061(2)
N3 0.0211(7) 0.0290(9) 0.0307(9) -0.0013(7) -0.0010(6) 0.0004(6)
C21 0.0242(9) 0.0314(11) 0.0351(10) 0.0001(8) 0.0007(8) 0.0031(8)
C22 0.0335(11) 0.0349(12) 0.0434(12) 0.0031(9) 0.0056(9) -0.0042(9)
C23 0.0467(13) 0.0311(12) 0.0474(13) 0.0079(10) 0.0040(10) 0.0007(10)
C24 0.0534(15) 0.0306(12) 0.0612(16) -0.0008(11) 0.0098(12) 0.0022(10)
C25 0.0224(9) 0.0346(11) 0.0313(10) -0.0042(8) 0.0024(7) -0.0008(8)
C26 0.0298(10) 0.0419(13) 0.0319(11) -0.0060(9) -0.0013(8) 0.0040(9)
C27 0.0308(10) 0.0349(11) 0.0336(11) -0.0050(8) 0.0020(8) -0.0023(8)
C28 0.0474(13) 0.0448(13) 0.0331(11) -0.0018(10) 0.0012(9) 0.0084(10)
C29 0.0266(9) 0.0340(11) 0.0290(10) -0.0018(8) -0.0013(7) -0.0040(8)
C30 0.0386(12) 0.0414(13) 0.0329(11) -0.0021(9) 0.0059(9) -0.0058(9)
C31 0.0534(14) 0.0367(13) 0.0307(11) -0.0027(9) 0.0014(9) -0.0036(10)
C32 0.0703(17) 0.0422(14) 0.0405(13) -0.0053(10) -0.0055(12) -0.0131(12)
C33 0.0217(9) 0.0312(11) 0.0334(10) -0.0025(8) 0.0001(7) -0.0019(7)
C34 0.0274(10) 0.0299(10) 0.0370(11) -0.0006(8) -0.0029(8) 0.0011(8)
C35 0.0339(11) 0.0314(11) 0.0397(11) -0.0003(9) -0.0010(9) -0.0008(9)
C36 0.0508(14) 0.0328(13) 0.0609(16) 0.0054(11) -0.0033(12) -0.0015(10)

loop_
_atom_type_symbol
_atom_type_scat_dispersion_real
_atom_type_scat_dispersion_imag
_atom_type_scat_Cromer_Mann_a1
_atom_type_scat_Cromer_Mann_b1
_atom_type_scat_Cromer_Mann_a2
_atom_type_scat_Cromer_Mann_b2
_atom_type_scat_Cromer_Mann_a3
_atom_type_scat_Cromer_Mann_b3
_atom_type_scat_Cromer_Mann_a4
_atom_type_scat_Cromer_Mann_b4
_atom_type_scat_Cromer_Mann_c
_atom_type_scat_source
'C   ' 0.0033 0.0016 2.3100 20.8439 1.0200 10.2075 1.5886 0.5687 0.8650 51.6512 0.2156 International_Tables_Vol_IV_Table_2.2B
'H   ' 0.0000 0.0000 0.4930 10.5109 0.3229 26.1257 0.1402 3.1424 0.0408 57.7998 0.0030 International_Tables_Vol_IV_Table_2.2B
'Cl  ' 0.1484 0.1585 11.4604 0.0104 7.1964 1.1662 6.2556 18.5194 1.6455 47.7784 -9.5574 International_Tables_Vol_IV_Table_2.2B
'N   ' 0.0061 0.0033 12.2126 0.0057 3.1322 9.8933 2.0125 28.9975 1.1663 0.5826 -11.5290 International_Tables_Vol_IV_Table_2.2B

loop_
_geom_angle_atom_site_label_1
_geom_angle_atom_site_label_2
_geom_angle_atom_site_label_3
_geom_angle
_geom_angle_publ_flag
C1 N1 C18 108.19(16) yes
C1 N1 H1 127.6(18) no
C18 N1 H1 124.2(18) no
N1 C1 C2 129.82(18) yes
N1 C1 C6 108.86(17) yes
C2 C1 C6 121.32(18) yes
C1 C2 C3 117.69(19) yes
C1 C2 H21 121.154 no
C3 C2 H21 121.154 no
C2 C3 C4 122.74(19) yes
C2 C3 H31 118.632 no
C4 C3 H31 118.632 no
C3 C4 C5 119.02(19) yes
C3 C4 C19 120.7(2) yes
C5 C4 C19 120.3(2) yes
C4 C5 C6 119.75(19) yes
C4 C5 H51 120.123 no
C6 C5 H51 120.123 no
C1 C6 C5 119.48(18) yes
C1 C6 C7 107.24(16) yes
C5 C6 C7 133.28(19) yes
C6 C7 C8 133.36(18) yes
C6 C7 C18 105.45(17) yes
C8 C7 C18 121.19(18) yes
C7 C8 C9 119.49(18) yes
C7 C8 H81 120.256 no
C9 C8 H81 120.256 no
C8 C9 C10 119.85(19) yes
C8 C9 H91 120.073 no
C10 C9 H91 120.073 no
C9 C10 C11 133.39(19) yes
C9 C10 C17 120.83(18) yes
C11 C10 C17 105.78(17) yes
C10 C11 C12 133.2(2) yes
C10 C11 C16 106.98(17) yes
C12 C11 C16 119.77(18) yes
C11 C12 C13 119.3(2) yes
C11 C12 H121 120.343 no
C13 C12 H121 120.343 no
C12 C13 C14 119.6(2) yes
C12 C13 C20 120.4(2) yes
C14 C13 C20 119.9(2) yes
C13 C14 C15 122.2(2) yes
C13 C14 H141 118.892 no
C15 C14 H141 118.892 no
C14 C15 C16 117.7(2) yes
C14 C15 H151 121.142 no
C16 C15 H151 121.142 no
C11 C16 C15 121.27(19) yes
C11 C16 N2 109.22(17) yes
C15 C16 N2 129.5(2) yes
C16 N2 C17 107.84(17) yes
C16 N2 H2 128.6(16) no
C17 N2 H2 123.3(16) no
C10 C17 N2 110.16(17) yes
C10 C17 C18 119.45(17) yes
N2 C17 C18 130.34(18) yes
N1 C18 C7 110.25(17) yes
N1 C18 C17 130.65(18) yes
C7 C18 C17 119.05(18) yes
C4 C19 H191 109.467 no
C4 C19 H192 109.467 no
H191 C19 H192 109.475 no
C4 C19 H193 109.467 no
H191 C19 H193 109.476 no
H192 C19 H193 109.476 no
C13 C20 H201 109.467 no
C13 C20 H202 109.467 no
H201 C20 H202 109.476 no
C13 C20 H203 109.467 no
H201 C20 H203 109.476 no
H202 C20 H203 109.476 no
C21 N3 C25 110.68(15) yes
C21 N3 C29 110.76(15) yes
C25 N3 C29 107.12(14) yes
C21 N3 C33 106.69(14) yes
C25 N3 C33 111.16(15) yes
C29 N3 C33 110.48(15) yes
N3 C21 C22 115.07(16) yes
N3 C21 H211 108.055 no
C22 C21 H211 108.055 no
N3 C21 H212 108.055 no
C22 C21 H212 108.055 no
H211 C21 H212 109.467 no
C21 C22 C23 110.93(18) yes
C21 C22 H221 109.106 no
C23 C22 H221 109.106 no
C21 C22 H222 109.106 no
C23 C22 H222 109.106 no
H221 C22 H222 109.467 no
C22 C23 C24 113.4(2) yes
C22 C23 H231 108.483 no
C24 C23 H231 108.484 no
C22 C23 H232 108.483 no
C24 C23 H232 108.484 no
H231 C23 H232 109.466 no
C23 C24 H241 109.467 no
C23 C24 H242 109.467 no
H241 C24 H242 109.476 no
C23 C24 H243 109.467 no
H241 C24 H243 109.476 no
H242 C24 H243 109.476 no
N3 C25 C26 115.30(15) yes
N3 C25 H251 107.997 no
C26 C25 H251 107.997 no
N3 C25 H252 107.997 no
C26 C25 H252 107.997 no
H251 C25 H252 109.467 no
C25 C26 C27 109.53(17) yes
C25 C26 H261 109.457 no
C27 C26 H261 109.457 no
C25 C26 H262 109.457 no
C27 C26 H262 109.457 no
H261 C26 H262 109.467 no
C26 C27 C28 112.74(18) yes
C26 C27 H271 108.649 no
C28 C27 H271 108.649 no
C26 C27 H272 108.649 no
C28 C27 H272 108.649 no
H271 C27 H272 109.467 no
C27 C28 H281 109.467 no
C27 C28 H282 109.467 no
H281 C28 H282 109.476 no
C27 C28 H283 109.467 no
H281 C28 H283 109.476 no
H282 C28 H283 109.476 no
N3 C29 C30 115.09(16) yes
N3 C29 H291 108.050 no
C30 C29 H291 108.050 no
N3 C29 H292 108.050 no
C30 C29 H292 108.050 no
H291 C29 H292 109.467 no
C29 C30 C31 110.58(18) yes
C29 C30 H301 109.195 no
C31 C30 H301 109.195 no
C29 C30 H302 109.195 no
C31 C30 H302 109.195 no
H301 C30 H302 109.467 no
C30 C31 C32 113.61(19) yes
C30 C31 H311 108.428 no
C32 C31 H311 108.428 no
C30 C31 H312 108.428 no
C32 C31 H312 108.428 no
H311 C31 H312 109.467 no
C31 C32 H321 109.467 no
C31 C32 H322 109.467 no
H321 C32 H322 109.476 no
C31 C32 H323 109.467 no
H321 C32 H323 109.476 no
H322 C32 H323 109.476 no
N3 C33 C34 116.05(15) yes
N3 C33 H331 107.803 no
C34 C33 H331 107.803 no
N3 C33 H332 107.803 no
C34 C33 H332 107.803 no
H331 C33 H332 109.467 no
C33 C34 C35 109.53(16) yes
C33 C34 H341 109.458 no
C35 C34 H341 109.458 no
C33 C34 H342 109.458 no
C35 C34 H342 109.458 no
H341 C34 H342 109.467 no
C34 C35 C36 112.23(19) yes
C34 C35 H351 108.778 no
C36 C35 H351 108.778 no
C34 C35 H352 108.778 no
C36 C35 H352 108.778 no
H351 C35 H352 109.467 no
C35 C36 H361 109.467 no
C35 C36 H362 109.467 no
H361 C36 H362 109.476 no
C35 C36 H363 109.467 no
H361 C36 H363 109.476 no
H362 C36 H363 109.476 no

loop_
_geom_bond_atom_site_label_1
_geom_bond_atom_site_label_2
_geom_bond_distance
_geom_bond_publ_flag
N1 C1 1.385(3) yes
N1 C18 1.381(3) yes
N1 H1 0.93(3) no
C1 C2 1.391(3) yes
C1 C6 1.412(3) yes
C2 C3 1.384(3) yes
C2 H21 1.000 no
C3 C4 1.400(3) yes
C3 H31 1.000 no
C4 C5 1.394(3) yes
C4 C19 1.512(3) yes
C5 C6 1.402(3) yes
C5 H51 1.000 no
C6 C7 1.447(3) yes
C7 C8 1.409(3) yes
C7 C18 1.409(3) yes
C8 C9 1.376(3) yes
C8 H81 1.000 no
C9 C10 1.415(3) yes
C9 H91 1.000 no
C10 C11 1.448(3) yes
C10 C17 1.403(3) yes
C11 C12 1.403(3) yes
C11 C16 1.407(3) yes
C12 C13 1.392(3) yes
C12 H121 1.000 no
C13 C14 1.400(3) yes
C13 C20 1.516(3) yes
C14 C15 1.388(3) yes
C14 H141 1.000 no
C15 C16 1.395(3) yes
C15 H151 1.000 no
C16 N2 1.385(3) yes
N2 C17 1.388(3) yes
N2 H2 0.93(3) no
C17 C18 1.401(3) yes
C19 H191 1.000 no
C19 H192 1.000 no
C19 H193 1.000 no
C20 H201 1.000 no
C20 H202 1.000 no
C20 H203 1.000 no
N3 C21 1.528(3) yes
N3 C25 1.523(2) yes
N3 C29 1.521(3) yes
N3 C33 1.525(3) yes
C21 C22 1.517(3) yes
C21 H211 1.000 no
C21 H212 1.000 no
C22 C23 1.530(3) yes
C22 H221 1.000 no
C22 H222 1.000 no
C23 C24 1.517(4) yes
C23 H231 1.000 no
C23 H232 1.000 no
C24 H241 1.000 no
C24 H242 1.000 no
C24 H243 1.000 no
C25 C26 1.526(3) yes
C25 H251 1.000 no
C25 H252 1.000 no
C26 C27 1.525(3) yes
C26 H261 1.000 no
C26 H262 1.000 no
C27 C28 1.522(3) yes
C27 H271 1.000 no
C27 H272 1.000 no
C28 H281 1.000 no
C28 H282 1.000 no
C28 H283 1.000 no
C29 C30 1.525(3) yes
C29 H291 1.000 no
C29 H292 1.000 no
C30 C31 1.538(3) yes
C30 H301 1.000 no
C30 H302 1.000 no
C31 C32 1.510(3) yes
C31 H311 1.000 no
C31 H312 1.000 no
C32 H321 1.000 no
C32 H322 1.000 no
C32 H323 1.000 no
C33 C34 1.521(3) yes
C33 H331 1.000 no
C33 H332 1.000 no
C34 C35 1.527(3) yes
C34 H341 1.000 no
C34 H342 1.000 no
C35 C36 1.520(3) yes
C35 H351 1.000 no
C35 H352 1.000 no
C36 H361 1.000 no
C36 H362 1.000 no
C36 H363 1.000 no

loop_
_geom_hbond_atom_site_label_D
_geom_hbond_atom_site_label_H
_geom_hbond_atom_site_label_A
_geom_hbond_distance_DH
_geom_hbond_distance_HA
_geom_hbond_distance_DA
_geom_hbond_angle_DHA
_geom_hbond_publ_flag
N1 H1 Cl1 0.93(3) 2.29(3) 3.1753(18) 158(2) yes
N2 H2 Cl1 0.93(3) 2.25(3) 3.1375(19) 161(2) yes

loop_
_cod_related_entry_id
_cod_related_entry_database
_cod_related_entry_code
1 ChemSpider 21150571
